data_4336522
loop_
_publ_author_name
'Kassem Beydoun'
'Moussa Zaarour'
'J. A. Gareth Williams'
'Thierry Roisnel'
'Vincent Dorcet'
'Aur\'elien Planchat'
'Abdou Boucekkine'
'Denis Jacquemin'
'Henri Doucet'
'V\'eronique Guerchais'

_publ_section_title
;
 Palladium-Catalyzed Direct Arylation of Luminescent Bis-Cyclometalated
 Iridium(III) Complexes Incorporating C^N- or O^O-Coordinating
 Thiophene-Based Ligands: an Efficient Method for Color Tuning
;
_journal_name_full 'Inorganic Chemistry'
_journal_page_first 12416
_journal_page_last 12428
_journal_paper_doi 10.1021/ic401208p
_journal_volume 52
_journal_year 2013
_chemical_compound_source 'synthesis as described'
_chemical_formula_moiety 'C43 H23 F12 Ir N2 O2 S4'
_chemical_formula_sum 'C43 H23 F12 Ir N2 O2 S4'
_chemical_formula_weight 1148.07
_chemical_name_systematic
;
 ?
;
_space_group_IT_number 15
_symmetry_cell_setting monoclinic
_symmetry_Int_Tables_number 15
_symmetry_space_group_name_Hall '-C 2yc'
_symmetry_space_group_name_H-M 'C 1 2/c 1'
_atom_sites_solution_hydrogens geom
_atom_sites_solution_primary direct
_atom_sites_solution_secondary difmap
_audit_conform_dict_location ftp://ftp.iucr.org/pub/cif_core.dic
_audit_conform_dict_name cif_core.dic
_audit_conform_dict_version 2.4
_audit_creation_date 2012-02-09T11:47:56-00:00
_audit_creation_method 'WinGX routine CIF_UPDATE'
_cell_angle_alpha 90
_cell_angle_beta 111.644(2)
_cell_angle_gamma 90
_cell_formula_units_Z 4
_cell_length_a 17.4704(10)
_cell_length_b 19.5830(10)
_cell_length_c 14.9601(7)
_cell_measurement_reflns_used 5151
_cell_measurement_temperature 150(2)
_cell_measurement_theta_max 27.03
_cell_measurement_theta_min 2.51
_cell_measurement_wavelength 0.71073
_cell_volume 4757.3(4)
_computing_cell_refinement 'Bruker APEX2 (Bruker, 2006)'
_computing_data_collection 'Bruker APEX2 (Bruker, 2006)'
_computing_data_reduction 'Bruker APEX2 (Bruker, 2006)'
_computing_molecular_graphics 'Ortep-3 for Windows (Farrugia, 1997)'
_computing_publication_material
;
           WinGX publication routines (Farrugia, 1999),
           CRYSCAL (T. Roisnel, local program)
;
_computing_structure_refinement 'SHELXL-97 (Sheldrick, 1997)'
_computing_structure_solution 'SIR97 (Altomare et al., 1999)'
_diffrn_ambient_temperature 150(2)
_diffrn_detector 'CCD plate'
_diffrn_measured_fraction_theta_full 0.993
_diffrn_measured_fraction_theta_max 0.974
_diffrn_measurement_device_type 'APEXII, Bruker-AXS'
_diffrn_measurement_method 'CCD rotation images, thin slices'
_diffrn_radiation_monochromator graphite
_diffrn_radiation_probe x-ray
_diffrn_radiation_type MoK\a
_diffrn_radiation_wavelength 0.71073
_diffrn_reflns_av_R_equivalents 0.0398
_diffrn_reflns_av_unetI/netI 0.0522
_diffrn_reflns_limit_h_max 22
_diffrn_reflns_limit_h_min -22
_diffrn_reflns_limit_k_max 21
_diffrn_reflns_limit_k_min -25
_diffrn_reflns_limit_l_max 18
_diffrn_reflns_limit_l_min -10
_diffrn_reflns_number 16066
_diffrn_reflns_theta_full 25
_diffrn_reflns_theta_max 27.48
_diffrn_reflns_theta_min 2.93
_exptl_absorpt_coefficient_mu 3.066
_exptl_absorpt_correction_T_max 0.671
_exptl_absorpt_correction_T_min 0.480
_exptl_absorpt_correction_type multi-scan
_exptl_absorpt_process_details
;
  [Sheldrick, G.M. (2002). SADABS Bruker AXS Inc., Madison, Wisconsin, USA]
;
_exptl_crystal_colour red
_exptl_crystal_density_diffrn 1.603
_exptl_crystal_description prism
_exptl_crystal_F_000 2240
_exptl_crystal_size_max 0.44
_exptl_crystal_size_mid 0.28
_exptl_crystal_size_min 0.13
_platon_squeeze_details
;
;
_refine_diff_density_max 1.141
_refine_diff_density_min -0.608
_refine_diff_density_rms 0.113
_refine_ls_extinction_method none
_refine_ls_goodness_of_fit_ref 1.085
_refine_ls_hydrogen_treatment constr
_refine_ls_matrix_type full
_refine_ls_number_parameters 291
_refine_ls_number_reflns 5316
_refine_ls_number_restraints 0
_refine_ls_restrained_S_all 1.085
_refine_ls_R_factor_all 0.0529
_refine_ls_R_factor_gt 0.0381
_refine_ls_shift/su_max 0.019
_refine_ls_shift/su_mean 0.001
_refine_ls_structure_factor_coef Fsqd
_refine_ls_weighting_details 'calc w=1/[\s^2^(Fo^2^)+(0.0514P)^2^+0.0000P] where P=(Fo^2^+2Fc^2^)/3'
_refine_ls_weighting_scheme calc
_refine_ls_wR_factor_gt 0.0936
_refine_ls_wR_factor_ref 0.0983
_reflns_number_gt 4199
_reflns_number_total 5316
_reflns_threshold_expression >2sigma(I)
_cod_data_source_file ic401208p_si_003.cif
_cod_data_source_block K976A
_cod_original_sg_symbol_H-M 'C 2/c'
_cod_database_code 4336522

loop_
_symmetry_equiv_pos_as_xyz
'x, y, z'
'-x, y, -z+1/2'
'x+1/2, y+1/2, z'
'-x+1/2, y+1/2, -z+1/2'
'-x, -y, -z'
'x, -y, z-1/2'
'-x+1/2, -y+1/2, -z'
'x+1/2, -y+1/2, z-1/2'

loop_
_atom_site_label
_atom_site_type_symbol
_atom_site_fract_x
_atom_site_fract_y
_atom_site_fract_z
_atom_site_U_iso_or_equiv
_atom_site_adp_type
_atom_site_occupancy
_atom_site_symmetry_multiplicity
_atom_site_calc_flag
_atom_site_refinement_flags
Ir1 Ir 0.5 0.012762(12) 0.25 0.03151(10) Uani 1 2 d S
S1 S 0.34495(8) -0.04397(7) 0.42185(8) 0.0399(3) Uani 1 1 d .
S2 S 0.55013(8) -0.11840(6) 0.50922(7) 0.0345(3) Uani 1 1 d .
O1 O 0.5551(2) 0.09260(16) 0.3525(2) 0.0411(8) Uani 1 1 d .
C2 C 0.5487(4) 0.1556(3) 0.3359(3) 0.0525(15) Uani 1 1 d .
C3 C 0.5 0.1873(4) 0.25 0.062(2) Uani 1 2 d S
H3 H 0.5 0.2358 0.25 0.074 Uiso 1 2 calc SR
C4 C 0.6007(4) 0.2005(3) 0.4181(3) 0.0614(17) Uani 1 1 d .
H4A H 0.5979 0.1836 0.4785 0.092 Uiso 1 1 calc R
H4B H 0.58 0.2474 0.4069 0.092 Uiso 1 1 calc R
H4C H 0.658 0.1995 0.4222 0.092 Uiso 1 1 calc R
N11 N 0.4050(3) 0.00333(17) 0.2999(3) 0.0324(9) Uani 1 1 d .
C12 C 0.3242(3) 0.0273(2) 0.2685(3) 0.0390(12) Uani 1 1 d .
C13 C 0.2833(3) 0.0664(3) 0.1856(3) 0.0503(14) Uani 1 1 d .
H13 H 0.3105 0.0805 0.1442 0.06 Uiso 1 1 calc R
C14 C 0.2023(4) 0.0835(3) 0.1669(4) 0.0668(18) Uani 1 1 d .
H14 H 0.1734 0.1093 0.1107 0.08 Uiso 1 1 calc R
C15 C 0.1621(4) 0.0649(4) 0.2261(5) 0.0703(19) Uani 1 1 d .
H15 H 0.1068 0.0792 0.2113 0.084 Uiso 1 1 calc R
C16 C 0.2005(4) 0.0255(3) 0.3072(5) 0.0624(17) Uani 1 1 d .
H16 H 0.1725 0.0117 0.3478 0.075 Uiso 1 1 calc R
C17 C 0.2823(3) 0.0070(3) 0.3267(4) 0.0432(12) Uani 1 1 d .
C18 C 0.4228(3) -0.0366(2) 0.3776(3) 0.0321(10) Uani 1 1 d .
C21 C 0.5490(3) -0.0550(2) 0.3547(3) 0.0271(9) Uani 1 1 d .
C22 C 0.5015(3) -0.0675(2) 0.4097(3) 0.0313(10) Uani 1 1 d .
C23 C 0.6256(3) -0.0885(2) 0.3947(3) 0.0298(9) Uani 1 1 d .
H23 H 0.6663 -0.0868 0.3667 0.036 Uiso 1 1 calc R
C24 C 0.6361(3) -0.1243(2) 0.4788(3) 0.0333(10) Uani 1 1 d .
C25 C 0.7098(3) -0.1609(2) 0.5422(3) 0.0371(11) Uani 1 1 d .
C26 C 0.7069(4) -0.2021(2) 0.6179(3) 0.0455(13) Uani 1 1 d .
H26 H 0.6567 -0.2068 0.6285 0.055 Uiso 1 1 calc R
C27 C 0.7767(4) -0.2357(3) 0.6771(3) 0.0566(17) Uani 1 1 d .
C28 C 0.8501(4) -0.2300(3) 0.6639(4) 0.0625(18) Uani 1 1 d .
H28 H 0.8977 -0.2536 0.7048 0.075 Uiso 1 1 calc R
C29 C 0.8536(3) -0.1888(3) 0.5894(4) 0.0510(14) Uani 1 1 d .
C30 C 0.7843(3) -0.1551(3) 0.5297(3) 0.0431(12) Uani 1 1 d .
H30 H 0.7877 -0.1274 0.4792 0.052 Uiso 1 1 calc R
C31 C 0.7714(5) -0.2815(3) 0.7535(4) 0.078(2) Uani 1 1 d .
F32A F 0.7519(7) -0.2489(5) 0.8135(5) 0.0896(15) Uani 0.5 1 d P
F32B F 0.6965(6) -0.2687(5) 0.7778(5) 0.0896(15) Uani 0.5 1 d P
F33 F 0.7454(3) -0.3427(2) 0.7240(3) 0.0880(12) Uani 1 1 d .
F34A F 0.8283(7) -0.2797(5) 0.8377(6) 0.0896(15) Uani 0.5 1 d P
F34B F 0.8541(6) -0.3053(5) 0.8075(5) 0.0896(15) Uani 0.5 1 d P
C35 C 0.9320(4) -0.1770(4) 0.5760(5) 0.079(2) Uani 1 1 d .
F36 F 0.9284(2) -0.1831(3) 0.4863(3) 0.1041(16) Uani 1 1 d .
F37A F 1.0035(5) -0.2064(5) 0.6299(8) 0.0870(15) Uani 0.5 1 d P
F37B F 0.9803(5) -0.2353(5) 0.6207(9) 0.0870(15) Uani 0.5 1 d P
F38A F 0.9694(5) -0.1281(5) 0.6336(6) 0.0870(15) Uani 0.5 1 d P
F38B F 0.9580(5) -0.1066(5) 0.5769(6) 0.0870(15) Uani 0.5 1 d P

loop_
_atom_site_aniso_label
_atom_site_aniso_U_11
_atom_site_aniso_U_22
_atom_site_aniso_U_33
_atom_site_aniso_U_23
_atom_site_aniso_U_13
_atom_site_aniso_U_12
Ir1 0.05172(18) 0.02356(13) 0.01254(12) 0 0.00397(10) 0
S1 0.0481(7) 0.0381(7) 0.0314(6) -0.0072(5) 0.0122(5) -0.0016(6)
S2 0.0531(7) 0.0284(6) 0.0189(5) 0.0037(4) 0.0096(5) 0.0011(5)
O1 0.067(2) 0.0287(17) 0.0201(15) -0.0023(13) 0.0075(15) -0.0063(16)
C2 0.090(4) 0.038(3) 0.027(2) -0.004(2) 0.018(3) -0.008(3)
C3 0.110(7) 0.032(4) 0.033(4) 0 0.014(4) 0
C4 0.105(5) 0.039(3) 0.036(3) -0.005(2) 0.020(3) -0.015(3)
N11 0.048(2) 0.028(2) 0.0157(17) -0.0016(13) 0.0048(16) 0.0074(16)
C12 0.051(3) 0.030(3) 0.025(2) -0.0103(18) 0.001(2) 0.006(2)
C13 0.063(4) 0.046(3) 0.027(2) -0.007(2) -0.001(2) 0.013(3)
C14 0.067(4) 0.066(4) 0.042(3) -0.006(3) -0.009(3) 0.023(3)
C15 0.048(4) 0.083(5) 0.061(4) -0.020(3) -0.003(3) 0.021(3)
C16 0.050(3) 0.071(5) 0.055(4) -0.025(3) 0.007(3) 0.008(3)
C17 0.048(3) 0.042(3) 0.032(3) -0.015(2) 0.004(2) 0.003(2)
C18 0.049(3) 0.024(2) 0.019(2) -0.0058(17) 0.0074(19) -0.001(2)
C21 0.037(2) 0.023(2) 0.0141(18) -0.0039(15) 0.0021(17) -0.0041(18)
C22 0.049(3) 0.022(2) 0.0184(19) 0.0008(16) 0.0063(19) 0.000(2)
C23 0.041(2) 0.026(2) 0.0165(19) 0.0012(16) 0.0032(18) -0.0005(19)
C24 0.052(3) 0.022(2) 0.020(2) -0.0025(16) 0.0054(19) 0.000(2)
C25 0.052(3) 0.030(2) 0.018(2) -0.0057(17) 0.000(2) 0.006(2)
C26 0.073(4) 0.035(3) 0.020(2) 0.0004(19) 0.008(2) 0.010(3)
C27 0.087(5) 0.038(3) 0.023(3) -0.004(2) -0.005(3) 0.019(3)
C28 0.080(4) 0.045(3) 0.032(3) -0.014(2) -0.015(3) 0.020(3)
C29 0.053(3) 0.041(3) 0.040(3) -0.015(2) -0.004(2) 0.006(3)
C30 0.052(3) 0.041(3) 0.022(2) -0.0089(19) -0.004(2) 0.001(2)
C31 0.145(7) 0.052(4) 0.030(3) 0.016(3) 0.023(4) 0.049(4)
F32A 0.133(5) 0.087(4) 0.042(3) 0.033(2) 0.025(2) 0.035(3)
F32B 0.133(5) 0.087(4) 0.042(3) 0.033(2) 0.025(2) 0.035(3)
F33 0.130(4) 0.077(3) 0.063(2) 0.003(2) 0.043(2) -0.013(3)
F34A 0.133(5) 0.087(4) 0.042(3) 0.033(2) 0.025(2) 0.035(3)
F34B 0.133(5) 0.087(4) 0.042(3) 0.033(2) 0.025(2) 0.035(3)
C35 0.057(4) 0.066(5) 0.076(5) -0.031(4) -0.021(3) 0.008(3)
F36 0.060(2) 0.157(5) 0.078(3) 0.005(3) 0.006(2) -0.031(3)
F37A 0.053(3) 0.081(4) 0.100(3) -0.019(4) -0.004(3) -0.001(2)
F37B 0.053(3) 0.081(4) 0.100(3) -0.019(4) -0.004(3) -0.001(2)
F38A 0.053(3) 0.081(4) 0.100(3) -0.019(4) -0.004(3) -0.001(2)
F38B 0.053(3) 0.081(4) 0.100(3) -0.019(4) -0.004(3) -0.001(2)

loop_
_atom_type_symbol
_atom_type_description
_atom_type_scat_dispersion_real
_atom_type_scat_dispersion_imag
_atom_type_scat_source
C C 0.0033 0.0016 'International Tables Vol C Tables 4.2.6.8 and 6.1.1.4'
H H 0 0 'International Tables Vol C Tables 4.2.6.8 and 6.1.1.4'
N N 0.0061 0.0033 'International Tables Vol C Tables 4.2.6.8 and 6.1.1.4'
O O 0.0106 0.006 'International Tables Vol C Tables 4.2.6.8 and 6.1.1.4'
F F 0.0171 0.0103 'International Tables Vol C Tables 4.2.6.8 and 6.1.1.4'
S S 0.1246 0.1234 'International Tables Vol C Tables 4.2.6.8 and 6.1.1.4'
Ir Ir -1.4442 7.9887 'International Tables Vol C Tables 4.2.6.8 and 6.1.1.4'

loop_
_geom_angle_atom_site_label_1
_geom_angle_atom_site_label_2
_geom_angle_atom_site_label_3
_geom_angle
_geom_angle_site_symmetry_1
_geom_angle_site_symmetry_3
C21 Ir1 C21 96.3(2) 2_655 .
C21 Ir1 N11 93.19(16) 2_655 .
C21 Ir1 N11 79.92(16) . .
C21 Ir1 N11 79.92(16) 2_655 2_655
C21 Ir1 N11 93.18(16) . 2_655
N11 Ir1 N11 169.73(19) . 2_655
C21 Ir1 O1 174.15(13) 2_655 .
C21 Ir1 O1 88.53(14) . .
N11 Ir1 O1 90.88(13) . .
N11 Ir1 O1 96.58(13) 2_655 .
C21 Ir1 O1 88.53(14) 2_655 2_655
C21 Ir1 O1 174.15(13) . 2_655
N11 Ir1 O1 96.58(13) . 2_655
N11 Ir1 O1 90.89(13) 2_655 2_655
O1 Ir1 O1 86.83(16) . 2_655
C18 S1 C17 89.2(2) . .
C24 S2 C22 90.6(2) . .
C2 O1 Ir1 126.1(3) . .
O1 C2 C3 126.7(5) . .
O1 C2 C4 115.3(4) . .
C3 C2 C4 117.9(5) . .
C2 C3 C2 127.2(7) . 2_655
C2 C3 H3 116.4 . .
C2 C3 H3 116.4 2_655 .
C2 C4 H4A 109.5 . .
C2 C4 H4B 109.5 . .
H4A C4 H4B 109.5 . .
C2 C4 H4C 109.5 . .
H4A C4 H4C 109.5 . .
H4B C4 H4C 109.5 . .
C18 N11 C12 111.7(4) . .
C18 N11 Ir1 114.0(3) . .
C12 N11 Ir1 134.2(3) . .
C17 C12 N11 113.3(4) . .
C17 C12 C13 119.7(5) . .
N11 C12 C13 126.9(5) . .
C14 C13 C12 117.4(6) . .
C14 C13 H13 121.3 . .
C12 C13 H13 121.3 . .
C15 C14 C13 122.5(6) . .
C15 C14 H14 118.7 . .
C13 C14 H14 118.7 . .
C14 C15 C16 121.2(6) . .
C14 C15 H15 119.4 . .
C16 C15 H15 119.4 . .
C15 C16 C17 117.1(7) . .
C15 C16 H16 121.5 . .
C17 C16 H16 121.5 . .
C12 C17 C16 122.1(5) . .
C12 C17 S1 110.9(4) . .
C16 C17 S1 127.0(5) . .
N11 C18 C22 115.4(4) . .
N11 C18 S1 114.8(4) . .
C22 C18 S1 129.8(3) . .
C22 C21 C23 110.3(4) . .
C22 C21 Ir1 114.0(3) . .
C23 C21 Ir1 135.2(3) . .
C21 C22 C18 116.2(4) . .
C21 C22 S2 113.6(3) . .
C18 C22 S2 130.1(3) . .
C24 C23 C21 114.0(4) . .
C24 C23 H23 123 . .
C21 C23 H23 123 . .
C23 C24 C25 128.3(4) . .
C23 C24 S2 111.5(3) . .
C25 C24 S2 120.1(3) . .
C30 C25 C26 118.1(4) . .
C30 C25 C24 120.9(4) . .
C26 C25 C24 121.0(5) . .
C27 C26 C25 120.2(6) . .
C27 C26 H26 119.9 . .
C25 C26 H26 119.9 . .
C28 C27 C26 121.4(5) . .
C28 C27 C31 119.2(6) . .
C26 C27 C31 119.4(7) . .
C27 C28 C29 118.8(5) . .
C27 C28 H28 120.6 . .
C29 C28 H28 120.6 . .
C30 C29 C28 120.4(6) . .
C30 C29 C35 118.4(6) . .
C28 C29 C35 121.1(6) . .
C29 C30 C25 121.2(5) . .
C29 C30 H30 119.4 . .
C25 C30 H30 119.4 . .
F32A C31 F34A 66.3(6) . .
F32A C31 F33 124.2(9) . .
F34A C31 F33 113.9(6) . .
F32A C31 F34B 104.2(7) . .
F33 C31 F34B 92.5(6) . .
F32A C31 C27 111.0(6) . .
F34A C31 C27 119.7(8) . .
F33 C31 C27 114.1(5) . .
F34B C31 C27 107.0(7) . .
F34A C31 F32B 100.7(7) . .
F33 C31 F32B 90.5(7) . .
F34B C31 F32B 134.2(5) . .
C27 C31 F32B 113.2(6) . .
F32B F32A C31 83.4(10) . .
F32B F32A F34A 128.6(12) . .
C31 F32A F34A 58.2(6) . .
F32A F32B C31 55.5(9) . .
F34B F34A C31 80.9(10) . .
F34B F34A F32A 136.4(12) . .
C31 F34A F32A 55.5(6) . .
F34A F34B C31 61.2(9) . .
F38A C35 F36 124.5(9) . .
F38A C35 F37A 77.7(6) . .
F36 C35 F37A 104.9(8) . .
F38A C35 F37B 102.3(6) . .
F36 C35 F37B 101.6(7) . .
F36 C35 F38B 89.6(7) . .
F37A C35 F38B 100.6(7) . .
F37B C35 F38B 128.8(6) . .
F38A C35 C29 106.9(7) . .
F36 C35 C29 115.1(5) . .
F37A C35 C29 123.8(8) . .
F37B C35 C29 103.2(7) . .
F38B C35 C29 116.8(6) . .
F37B F37A C35 83.4(15) . .
F37B F37A F38A 125.8(16) . .
C35 F37A F38A 49.8(5) . .
F37A F37B C35 68.4(16) . .
F38B F38A C35 80.6(11) . .
F38B F38A F37A 111.0(11) . .
C35 F38A F37A 52.4(5) . .
F38A F38B C35 61.6(10) . .

loop_
_geom_bond_atom_site_label_1
_geom_bond_atom_site_label_2
_geom_bond_distance
_geom_bond_site_symmetry_2
Ir1 C21 1.990(4) 2_655
Ir1 C21 1.990(4) .
Ir1 N11 2.064(4) .
Ir1 N11 2.064(4) 2_655
Ir1 O1 2.152(3) .
Ir1 O1 2.152(3) 2_655
S1 C18 1.724(5) .
S1 C17 1.753(5) .
S2 C24 1.727(5) .
S2 C22 1.731(4) .
O1 C2 1.255(6) .
C2 C3 1.398(6) .
C2 C4 1.512(7) .
C3 C2 1.398(6) 2_655
C3 H3 0.95 .
C4 H4A 0.98 .
C4 H4B 0.98 .
C4 H4C 0.98 .
N11 C18 1.340(6) .
N11 C12 1.395(6) .
C12 C17 1.386(8) .
C12 C13 1.409(7) .
C13 C14 1.378(8) .
C13 H13 0.95 .
C14 C15 1.368(9) .
C14 H14 0.95 .
C15 C16 1.385(9) .
C15 H15 0.95 .
C16 C17 1.396(8) .
C16 H16 0.95 .
C18 C22 1.415(6) .
C21 C22 1.388(6) .
C21 C23 1.410(6) .
C23 C24 1.391(5) .
C23 H23 0.95 .
C24 C25 1.473(6) .
C25 C30 1.386(7) .
C25 C26 1.407(6) .
C26 C27 1.382(7) .
C26 H26 0.95 .
C27 C28 1.372(9) .
C27 C31 1.482(8) .
C28 C29 1.396(8) .
C28 H28 0.95 .
C29 C30 1.379(6) .
C29 C35 1.474(10) .
C30 H30 0.95 .
C31 F32A 1.247(11) .
C31 F34A 1.285(10) .
C31 F33 1.302(8) .
C31 F34B 1.448(11) .
C31 F32B 1.503(12) .
F32A F32B 0.996(12) .
F32A F34A 1.385(14) .
F34A F34B 0.900(10) .
C35 F38A 1.292(11) .
C35 F36 1.324(8) .
C35 F37A 1.340(11) .
C35 F37B 1.431(12) .
C35 F38B 1.449(12) .
F37A F37B 0.681(11) .
F37A F38A 1.652(14) .
F38A F38B 0.901(11) .

loop_
_geom_torsion_atom_site_label_1
_geom_torsion_atom_site_label_2
_geom_torsion_atom_site_label_3
_geom_torsion_atom_site_label_4
_geom_torsion
_geom_torsion_site_symmetry_1
_geom_torsion_site_symmetry_4
C21 Ir1 O1 C2 -178.8(5) . .
N11 Ir1 O1 C2 -98.9(5) . .
N11 Ir1 O1 C2 88.1(5) 2_655 .
O1 Ir1 O1 C2 -2.4(4) 2_655 .
Ir1 O1 C2 C3 5.0(8) . .
Ir1 O1 C2 C4 -174.0(4) . .
O1 C2 C3 C2 -2.9(5) . 2_655
C4 C2 C3 C2 176.1(6) . 2_655
C21 Ir1 N11 C18 100.5(3) 2_655 .
C21 Ir1 N11 C18 4.6(3) . .
N11 Ir1 N11 C18 53.0(3) 2_655 .
O1 Ir1 N11 C18 -83.7(3) . .
O1 Ir1 N11 C18 -170.6(3) 2_655 .
C21 Ir1 N11 C12 -76.5(4) 2_655 .
C21 Ir1 N11 C12 -172.3(4) . .
N11 Ir1 N11 C12 -124.0(4) 2_655 .
O1 Ir1 N11 C12 99.3(4) . .
O1 Ir1 N11 C12 12.4(4) 2_655 .
C18 N11 C12 C17 2.7(5) . .
Ir1 N11 C12 C17 179.7(3) . .
C18 N11 C12 C13 -175.4(4) . .
Ir1 N11 C12 C13 1.6(7) . .
C17 C12 C13 C14 0.7(7) . .
N11 C12 C13 C14 178.7(5) . .
C12 C13 C14 C15 1.1(9) . .
C13 C14 C15 C16 -2.1(10) . .
C14 C15 C16 C17 1.3(9) . .
N11 C12 C17 C16 -179.7(4) . .
C13 C12 C17 C16 -1.5(7) . .
N11 C12 C17 S1 -0.8(5) . .
C13 C12 C17 S1 177.5(3) . .
C15 C16 C17 C12 0.5(8) . .
C15 C16 C17 S1 -178.2(4) . .
C18 S1 C17 C12 -0.9(4) . .
C18 S1 C17 C16 177.9(5) . .
C12 N11 C18 C22 175.2(3) . .
Ir1 N11 C18 C22 -2.4(5) . .
C12 N11 C18 S1 -3.5(5) . .
Ir1 N11 C18 S1 178.87(18) . .
C17 S1 C18 N11 2.6(3) . .
C17 S1 C18 C22 -175.9(4) . .
C21 Ir1 C21 C22 -98.1(3) 2_655 .
N11 Ir1 C21 C22 -6.0(3) . .
N11 Ir1 C21 C22 -178.3(3) 2_655 .
O1 Ir1 C21 C22 85.2(3) . .
C21 Ir1 C21 C23 90.9(4) 2_655 .
N11 Ir1 C21 C23 -177.0(4) . .
N11 Ir1 C21 C23 10.7(4) 2_655 .
O1 Ir1 C21 C23 -85.8(4) . .
C23 C21 C22 C18 179.9(3) . .
Ir1 C21 C22 C18 6.6(5) . .
C23 C21 C22 S2 0.6(4) . .
Ir1 C21 C22 S2 -172.61(19) . .
N11 C18 C22 C21 -2.7(6) . .
S1 C18 C22 C21 175.8(3) . .
N11 C18 C22 S2 176.4(3) . .
S1 C18 C22 S2 -5.1(6) . .
C24 S2 C22 C21 -0.1(3) . .
C24 S2 C22 C18 -179.1(4) . .
C22 C21 C23 C24 -1.1(5) . .
Ir1 C21 C23 C24 170.2(3) . .
C21 C23 C24 C25 -175.7(4) . .
C21 C23 C24 S2 1.1(5) . .
C22 S2 C24 C23 -0.6(3) . .
C22 S2 C24 C25 176.5(4) . .
C23 C24 C25 C30 9.3(7) . .
S2 C24 C25 C30 -167.2(3) . .
C23 C24 C25 C26 -171.6(4) . .
S2 C24 C25 C26 11.9(6) . .
C30 C25 C26 C27 -0.4(7) . .
C24 C25 C26 C27 -179.6(4) . .
C25 C26 C27 C28 0.1(7) . .
C25 C26 C27 C31 -177.1(5) . .
C26 C27 C28 C29 0.4(8) . .
C31 C27 C28 C29 177.6(5) . .
C27 C28 C29 C30 -0.5(7) . .
C27 C28 C29 C35 175.8(5) . .
C28 C29 C30 C25 0.2(7) . .
C35 C29 C30 C25 -176.2(5) . .
C26 C25 C30 C29 0.3(6) . .
C24 C25 C30 C29 179.4(4) . .
C28 C27 C31 F32A 119.8(8) . .
C26 C27 C31 F32A -63.0(9) . .
C28 C27 C31 F34A 45.9(9) . .
C26 C27 C31 F34A -136.9(8) . .
C28 C27 C31 F33 -94.0(8) . .
C26 C27 C31 F33 83.3(7) . .
C28 C27 C31 F34B 6.8(8) . .
C26 C27 C31 F34B -176.0(6) . .
C28 C27 C31 F32B 164.3(6) . .
C26 C27 C31 F32B -18.5(9) . .
F34A C31 F32A F32B -144.2(9) . .
F33 C31 F32A F32B -40.5(10) . .
F34B C31 F32A F32B -143.6(8) . .
C27 C31 F32A F32B 101.6(9) . .
F33 C31 F32A F34A 103.6(9) . .
F34B C31 F32A F34A 0.6(8) . .
C27 C31 F32A F34A -114.2(9) . .
F32B C31 F32A F34A 144.2(9) . .
F34A F32A F32B C31 -39.6(10) . .
F34A C31 F32B F32A 33.1(9) . .
F33 C31 F32B F32A 147.5(8) . .
F34B C31 F32B F32A 53.5(12) . .
C27 C31 F32B F32A -95.9(9) . .
F32A C31 F34A F34B 179.1(13) . .
F33 C31 F34A F34B 60.6(12) . .
C27 C31 F34A F34B -79.4(11) . .
F32B C31 F34A F34B 156.0(11) . .
F33 C31 F34A F32A -118.5(9) . .
F34B C31 F34A F32A -179.1(13) . .
C27 C31 F34A F32A 101.6(8) . .
F32B C31 F34A F32A -23.1(7) . .
F32B F32A F34A F34B 47(3) . .
C31 F32A F34A F34B -1.3(18) . .
F32B F32A F34A C31 48.1(12) . .
F32A F34A F34B C31 1.1(15) . .
F32A C31 F34B F34A -0.9(12) . .
F33 C31 F34B F34A -127.1(11) . .
C27 C31 F34B F34A 116.7(11) . .
F32B C31 F34B F34A -33.9(15) . .
C30 C29 C35 F38A 93.1(7) . .
C28 C29 C35 F38A -83.3(8) . .
C30 C29 C35 F36 -49.6(8) . .
C28 C29 C35 F36 134.0(6) . .
C30 C29 C35 F37A 179.4(6) . .
C28 C29 C35 F37A 3.0(9) . .
C30 C29 C35 F37B -159.4(6) . .
C28 C29 C35 F37B 24.2(8) . .
C30 C29 C35 F38B 53.6(8) . .
C28 C29 C35 F38B -122.9(7) . .
F38A C35 F37A F37B 150(2) . .
F36 C35 F37A F37B -86.8(19) . .
F38B C35 F37A F37B -179.3(18) . .
C29 C35 F37A F37B 48(2) . .
F36 C35 F37A F38A 122.8(9) . .
F37B C35 F37A F38A -150(2) . .
F38B C35 F37A F38A 30.4(7) . .
C29 C35 F37A F38A -102.3(9) . .
F38A F37A F37B C35 27.8(17) . .
F38A C35 F37B F37A -30(2) . .
F36 C35 F37B F37A 99.9(19) . .
F38B C35 F37B F37A 1(2) . .
C29 C35 F37B F37A -140.6(18) . .
F36 C35 F38A F38B 26.1(12) . .
F37A C35 F38A F38B 125.9(12) . .
F37B C35 F38A F38B 139.7(10) . .
C29 C35 F38A F38B -112.1(10) . .
F36 C35 F38A F37A -99.8(9) . .
F37B C35 F38A F37A 13.8(9) . .
F38B C35 F38A F37A -125.9(12) . .
C29 C35 F38A F37A 121.9(9) . .
F37B F37A F38A F38B -96(3) . .
C35 F37A F38A F38B -58.9(13) . .
F37B F37A F38A C35 -37(3) . .
F37A F38A F38B C35 43.5(7) . .
F36 C35 F38B F38A -158.7(10) . .
F37A C35 F38B F38A -53.6(11) . .
F37B C35 F38B F38A -54.1(13) . .
C29 C35 F38B F38A 83.2(11) . .

loop_
_platon_squeeze_void_nr
_platon_squeeze_void_average_x
_platon_squeeze_void_average_y
_platon_squeeze_void_average_z
_platon_squeeze_void_volume
_platon_squeeze_void_count_electrons
_platon_squeeze_void_content
1 0.000 0.000 -0.013 420 43 ' '
2 0.500 0.500 0.012 420 43 ' '
